data_7043208
loop_
_publ_author_name
'Visannagari, Ramakrishna'
'Nareddula, Dastagiri Reddy'

_publ_section_title
;
 Synthesis of Zwitterionic Palladium Complexes and Their Application as
 Catalysts in Cross-Coupling Reactions of Aryl, Heteroaryl and Benzyl
 Bromides with Organoboron Reagents in Neat Water
;
_journal_name_full 'Dalton Trans.'
_journal_paper_doi 10.1039/C7DT01433C
_journal_year 2017
_chemical_formula_moiety 'Cl, 2(H2 O), C15 H14 Cl N4'
_chemical_formula_sum 'C15 H18 Cl2 N4 O2'
_chemical_formula_weight 357.23
_chemical_name_systematic
;
 ? 
;
_space_group_crystal_system triclinic
_space_group_IT_number 2
_space_group_name_Hall '-P 1'
_space_group_name_H-M_alt 'P -1'
_symmetry_space_group_name_Hall '-P 1'
_symmetry_space_group_name_H-M 'P -1'
_atom_sites_solution_hydrogens geom
_atom_sites_solution_primary direct
_atom_sites_solution_secondary difmap
_audit_creation_date 2014-09-05
_audit_creation_method
;
Olex2 1.2
(compiled 2014.07.22 svn.r2960 for OlexSys, GUI svn.r4862)
;
_audit_update_record
;
2015-07-24 deposited with the CCDC.
2017-06-02 downloaded from the CCDC.
;
_cell_angle_alpha 86.782(5)
_cell_angle_beta 77.574(5)
_cell_angle_gamma 70.405(5)
_cell_formula_units_Z 2
_cell_length_a 7.2346(4)
_cell_length_b 9.1795(5)
_cell_length_c 13.2726(8)
_cell_measurement_reflns_used 3249
_cell_measurement_temperature 128(17)
_cell_measurement_theta_max 29.0488
_cell_measurement_theta_min 4.4279
_cell_volume 810.81(9)
_computing_cell_refinement
;
CrysAlisPro, Agilent Technologies,
Version 1.171.36.21 (release 14-08-2012 CrysAlis171 .NET)
(compiled Sep 14 2012,17:21:16)
;
_computing_data_collection
;
CrysAlisPro, Agilent Technologies,
Version 1.171.36.21 (release 14-08-2012 CrysAlis171 .NET)
(compiled Sep 14 2012,17:21:16)
;
_computing_data_reduction
;
CrysAlisPro, Agilent Technologies,
Version 1.171.36.21 (release 14-08-2012 CrysAlis171 .NET)
(compiled Sep 14 2012,17:21:16)
;
_computing_molecular_graphics 'Olex2 (Dolomanov et al., 2009)'
_computing_publication_material 'Olex2 (Dolomanov et al., 2009)'
_computing_structure_refinement 'ShelXL (Sheldrick, 2008)'
_computing_structure_solution 'ShelXS (Sheldrick, 2008)'
_diffrn_ambient_temperature 128(17)
_diffrn_detector_area_resol_mean 15.9821
_diffrn_measured_fraction_theta_full 0.861
_diffrn_measured_fraction_theta_max 0.922
_diffrn_measurement_details
;
#__ type_ start__ end____ width___ exp.time_
  1 omega  -58.00   41.00   1.0000    3.0000
omega____ theta____ kappa____ phi______ frames
    -      -17.3397    0.0000  -90.0000 99

#__ type_ start__ end____ width___ exp.time_
  2 omega  -22.00   25.00   1.0000    3.0000
omega____ theta____ kappa____ phi______ frames
    -      -17.3397  -99.0000  150.0000 47

#__ type_ start__ end____ width___ exp.time_
  3 omega  -25.00   20.00   1.0000    3.0000
omega____ theta____ kappa____ phi______ frames
    -      -17.3397  -99.0000    0.0000 45

#__ type_ start__ end____ width___ exp.time_
  4 omega  -85.00    7.00   1.0000    3.0000
omega____ theta____ kappa____ phi______ frames
    -      -17.3397  -37.0000 -120.0000 92

#__ type_ start__ end____ width___ exp.time_
  5 omega   38.00   93.00   1.0000    3.0000
omega____ theta____ kappa____ phi______ frames
    -       19.1366  178.0000 -150.0000 55

#__ type_ start__ end____ width___ exp.time_
  6 omega  -47.00   53.00   1.0000    3.0000
omega____ theta____ kappa____ phi______ frames
    -      -17.3397   77.0000  -30.0000 100

#__ type_ start__ end____ width___ exp.time_
  7 omega   -2.00   88.00   1.0000    3.0000
omega____ theta____ kappa____ phi______ frames
    -       19.1366   57.0000  120.0000 90
;
_diffrn_measurement_device_type 'Xcalibur, Eos'
_diffrn_measurement_method '\w scans'
_diffrn_orient_matrix_UB_11 0.0760540000
_diffrn_orient_matrix_UB_12 -0.0680921000
_diffrn_orient_matrix_UB_13 -0.0226611000
_diffrn_orient_matrix_UB_21 -0.0282832000
_diffrn_orient_matrix_UB_22 -0.0430414000
_diffrn_orient_matrix_UB_23 0.0430566000
_diffrn_orient_matrix_UB_31 -0.0688472000
_diffrn_orient_matrix_UB_32 -0.0154972000
_diffrn_orient_matrix_UB_33 -0.0250619000
_diffrn_radiation_monochromator graphite
_diffrn_radiation_type MoK\a
_diffrn_radiation_wavelength 0.71073
_diffrn_reflns_av_R_equivalents 0.0240
_diffrn_reflns_av_unetI/netI 0.0343
_diffrn_reflns_limit_h_max 9
_diffrn_reflns_limit_h_min -9
_diffrn_reflns_limit_k_max 12
_diffrn_reflns_limit_k_min -11
_diffrn_reflns_limit_l_max 17
_diffrn_reflns_limit_l_min -17
_diffrn_reflns_number 8635
_diffrn_reflns_theta_full 29.11
_diffrn_reflns_theta_max 29.11
_diffrn_reflns_theta_min 4.44
_diffrn_source 'Enhance (Mo) X-ray Source'
_exptl_absorpt_coefficient_mu 0.415
_exptl_absorpt_correction_T_max 1.00000
_exptl_absorpt_correction_T_min 0.96554
_exptl_absorpt_correction_type multi-scan
_exptl_absorpt_process_details
;
CrysAlisPro, Agilent Technologies,
Version 1.171.36.21 (release 14-08-2012 CrysAlis171 .NET)
(compiled Sep 14 2012,17:21:16)
Empirical absorption correction using spherical harmonics,
 implemented in SCALE3 ABSPACK scaling algorithm.
;
_exptl_crystal_colour 'clear light yellow'
_exptl_crystal_colour_lustre clear
_exptl_crystal_colour_modifier light
_exptl_crystal_colour_primary yellow
_exptl_crystal_density_diffrn 1.463
_exptl_crystal_density_method 'not measured'
_exptl_crystal_description block
_exptl_crystal_F_000 372
_exptl_crystal_size_max 0.2
_exptl_crystal_size_mid 0.15
_exptl_crystal_size_min 0.11
_refine_diff_density_max 0.698
_refine_diff_density_min -0.585
_refine_diff_density_rms 0.061
_refine_ls_extinction_method none
_refine_ls_goodness_of_fit_ref 1.056
_refine_ls_hydrogen_treatment mixed
_refine_ls_matrix_type full
_refine_ls_number_parameters 221
_refine_ls_number_reflns 3752
_refine_ls_number_restraints 0
_refine_ls_restrained_S_all 1.056
_refine_ls_R_factor_all 0.0448
_refine_ls_R_factor_gt 0.0369
_refine_ls_shift/su_max 0.001
_refine_ls_shift/su_mean 0.000
_refine_ls_structure_factor_coef Fsqd
_refine_ls_weighting_details 'calc w=1/[\s^2^(Fo^2^)+(0.0460P)^2^+0.4320P] where P=(Fo^2^+2Fc^2^)/3'
_refine_ls_weighting_scheme calc
_refine_ls_wR_factor_gt 0.0948
_refine_ls_wR_factor_ref 0.1008
_reflns_number_gt 3214
_reflns_number_total 3752
_reflns_threshold_expression >2sigma(I)
_cod_data_source_file c7dt01433c2.cif
_cod_data_source_block 4
_cod_original_cell_volume 810.81(8)
_cod_database_code 7043208
_chemical_oxdiff_formula 'C12 H14 N3 Cl1'
_chemical_oxdiff_usercomment 'AT 120 K, YELLOW BLOCK'
_reflns_odcompleteness_completeness 98.88
_reflns_odcompleteness_iscentric 1
_reflns_odcompleteness_theta 26.32
_olex2_refinement_description
;
1. Fixed Uiso
 At 1.2 times of:
  All C(H) groups
 At 1.5 times of:
  All C(H,H,H) groups, All O(H,H) groups
2.a Free rotating group:
 O1(H1A,H1B)
2.b Aromatic/amide H refined with riding coordinates:
 C4(H4), C5(H5), C2(H2), C12(H12), C1(H1), C9(H9), C11(H11), C10(H10)
2.c Idealised Me refined as rotating group:
 C15(H15A,H15B,H15C), C14(H14A,H14B,H14C)
;
_olex2_submission_special_instructions 'No special instructions were received'

loop_
_space_group_symop_id
_space_group_symop_operation_xyz
1 'x, y, z'
2 '-x, -y, -z'

loop_
_atom_site_label
_atom_site_type_symbol
_atom_site_fract_x
_atom_site_fract_y
_atom_site_fract_z
_atom_site_U_iso_or_equiv
_atom_site_adp_type
_atom_site_occupancy
_atom_site_calc_flag
_atom_site_refinement_flags_posn
Cl2 Cl 0.02501(6) 0.79178(5) 0.37893(3) 0.02091(12) Uani 1 d .
O1 O 0.1049(2) 0.59808(15) 0.17411(10) 0.0258(3) Uani 1 d .
H1A H 0.0769 0.6569 0.2264 0.039 Uiso 1 d G
H1B H 0.0084 0.5646 0.1747 0.039 Uiso 1 d G
O2 O 0.1541(2) 1.09686(18) 0.38567(11) 0.0314(3) Uani 1 d .
Cl1 Cl 0.33222(7) 0.55353(5) 0.89099(3) 0.02498(13) Uani 1 d .
N3 N 0.2617(2) 0.78978(16) 1.00803(11) 0.0177(3) Uani 1 d .
N4 N 0.3470(2) 0.98056(16) 0.84486(11) 0.0164(3) Uani 1 d .
N2 N 0.4405(2) 0.78082(16) 0.72489(11) 0.0152(3) Uani 1 d .
N1 N 0.6375(2) 0.63376(17) 0.41963(11) 0.0175(3) Uani 1 d .
C13 C 0.2803(2) 1.03698(19) 0.94393(13) 0.0157(3) Uani 1 d .
C4 C 0.6601(2) 0.59375(19) 0.59810(13) 0.0165(3) Uani 1 d .
H4 H 0.7618 0.4992 0.5821 0.020 Uiso 1 calc R
C8 C 0.2410(2) 0.94019(19) 1.02697(13) 0.0160(3) Uani 1 d .
C3 C 0.5765(2) 0.68376(19) 0.51743(13) 0.0153(3) Uani 1 d .
C7 C 0.3229(2) 0.74036(19) 0.91312(13) 0.0165(3) Uani 1 d .
C5 C 0.5934(2) 0.64418(19) 0.69760(13) 0.0162(3) Uani 1 d .
H5 H 0.6528 0.5847 0.7485 0.019 Uiso 1 calc R
C6 C 0.3718(2) 0.83579(19) 0.82951(13) 0.0148(3) Uani 1 d .
C2 C 0.4237(3) 0.82837(19) 0.54834(13) 0.0174(3) Uani 1 d .
H2 H 0.3670 0.8933 0.4988 0.021 Uiso 1 calc R
C12 C 0.2520(3) 1.1931(2) 0.96422(14) 0.0199(4) Uani 1 d .
H12 H 0.2753 1.2580 0.9102 0.024 Uiso 1 calc R
C1 C 0.3603(2) 0.87209(19) 0.64924(13) 0.0159(3) Uani 1 d .
H1 H 0.2596 0.9665 0.6676 0.019 Uiso 1 calc R
C9 C 0.1774(3) 0.9999(2) 1.12929(13) 0.0201(4) Uani 1 d .
H9 H 0.1517 0.9371 1.1842 0.024 Uiso 1 calc R
C15 C 0.7958(3) 0.4858(2) 0.38929(14) 0.0206(4) Uani 1 d .
H15A H 0.9244 0.4982 0.3830 0.031 Uiso 1 calc GR
H15B H 0.7856 0.4518 0.3242 0.031 Uiso 1 calc GR
H15C H 0.7813 0.4104 0.4407 0.031 Uiso 1 calc GR
C11 C 0.1902(3) 1.2485(2) 1.06382(14) 0.0212(4) Uani 1 d .
H11 H 0.1719 1.3513 1.0772 0.025 Uiso 1 calc R
C10 C 0.1540(3) 1.1512(2) 1.14654(14) 0.0217(4) Uani 1 d .
H10 H 0.1137 1.1906 1.2137 0.026 Uiso 1 calc R
C14 C 0.5707(3) 0.7303(2) 0.33410(14) 0.0224(4) Uani 1 d .
H14A H 0.4800 0.6935 0.3081 0.034 Uiso 1 calc GR
H14B H 0.6847 0.7254 0.2800 0.034 Uiso 1 calc GR
H14C H 0.5034 0.8354 0.3580 0.034 Uiso 1 calc GR
H2A H 0.105(4) 1.021(3) 0.389(2) 0.045(7) Uiso 1 d .
H2B H 0.112(4) 1.134(3) 0.449(2) 0.041(7) Uiso 1 d .

loop_
_atom_site_aniso_label
_atom_site_aniso_U_11
_atom_site_aniso_U_22
_atom_site_aniso_U_33
_atom_site_aniso_U_23
_atom_site_aniso_U_13
_atom_site_aniso_U_12
Cl2 0.0244(2) 0.0154(2) 0.0210(2) -0.00114(15) -0.00605(16) -0.00303(16)
O1 0.0377(8) 0.0201(7) 0.0210(7) -0.0002(5) -0.0063(6) -0.0112(6)
O2 0.0449(9) 0.0327(8) 0.0208(7) -0.0008(6) -0.0050(6) -0.0194(7)
Cl1 0.0378(3) 0.0149(2) 0.0227(2) -0.00099(16) -0.00038(18) -0.01277(19)
N3 0.0192(7) 0.0164(7) 0.0180(7) 0.0017(6) -0.0041(6) -0.0068(6)
N4 0.0176(7) 0.0158(7) 0.0163(7) 0.0005(5) -0.0042(5) -0.0058(6)
N2 0.0163(7) 0.0140(7) 0.0142(7) -0.0003(5) -0.0033(5) -0.0034(5)
N1 0.0174(7) 0.0182(7) 0.0160(7) -0.0014(6) -0.0019(5) -0.0054(6)
C13 0.0161(8) 0.0158(8) 0.0162(8) -0.0004(6) -0.0041(6) -0.0058(6)
C4 0.0155(8) 0.0129(8) 0.0196(8) -0.0002(6) -0.0035(6) -0.0028(6)
C8 0.0154(8) 0.0159(8) 0.0175(8) 0.0012(6) -0.0044(6) -0.0059(6)
C3 0.0157(8) 0.0155(8) 0.0166(8) -0.0003(6) -0.0027(6) -0.0080(6)
C7 0.0184(8) 0.0130(8) 0.0188(8) 0.0012(6) -0.0040(6) -0.0062(6)
C5 0.0159(8) 0.0128(8) 0.0196(8) 0.0024(6) -0.0061(6) -0.0032(6)
C6 0.0146(7) 0.0148(8) 0.0146(8) 0.0000(6) -0.0034(6) -0.0039(6)
C2 0.0199(8) 0.0153(8) 0.0172(8) 0.0019(6) -0.0066(7) -0.0049(7)
C12 0.0252(9) 0.0166(8) 0.0194(9) 0.0012(7) -0.0052(7) -0.0087(7)
C1 0.0162(8) 0.0120(8) 0.0190(8) 0.0018(6) -0.0064(6) -0.0025(6)
C9 0.0232(9) 0.0230(9) 0.0147(8) 0.0017(7) -0.0037(7) -0.0087(7)
C15 0.0212(9) 0.0188(9) 0.0187(8) -0.0041(7) -0.0005(7) -0.0043(7)
C11 0.0239(9) 0.0180(9) 0.0229(9) -0.0037(7) -0.0056(7) -0.0074(7)
C10 0.0235(9) 0.0243(9) 0.0171(8) -0.0029(7) -0.0046(7) -0.0069(7)
C14 0.0248(9) 0.0250(9) 0.0155(8) 0.0002(7) -0.0049(7) -0.0055(7)

loop_
_atom_type_symbol
_atom_type_description
_atom_type_scat_dispersion_real
_atom_type_scat_dispersion_imag
_atom_type_scat_source
C C 0.0033 0.0016 'International Tables Vol C Tables 4.2.6.8 and 6.1.1.4'
H H 0.0000 0.0000 'International Tables Vol C Tables 4.2.6.8 and 6.1.1.4'
Cl Cl 0.1484 0.1585 'International Tables Vol C Tables 4.2.6.8 and 6.1.1.4'
N N 0.0061 0.0033 'International Tables Vol C Tables 4.2.6.8 and 6.1.1.4'
O O 0.0106 0.0060 'International Tables Vol C Tables 4.2.6.8 and 6.1.1.4'

loop_
_geom_angle_atom_site_label_1
_geom_angle_atom_site_label_2
_geom_angle_atom_site_label_3
_geom_angle
C7 N3 C8 117.56(14)
C6 N4 C13 117.77(14)
C5 N2 C6 121.68(14)
C5 N2 C1 119.16(14)
C1 N2 C6 119.01(14)
C3 N1 C15 121.77(15)
C3 N1 C14 122.59(15)
C15 N1 C14 115.18(14)
N4 C13 C8 120.83(15)
N4 C13 C12 119.71(15)
C12 C13 C8 119.46(15)
C5 C4 C3 120.93(15)
N3 C8 C13 120.04(15)
N3 C8 C9 120.08(15)
C9 C8 C13 119.87(15)
N1 C3 C4 121.48(15)
N1 C3 C2 122.57(16)
C2 C3 C4 115.95(15)
N3 C7 Cl1 116.32(12)
N3 C7 C6 122.53(15)
C6 C7 Cl1 121.08(13)
C4 C5 N2 121.46(15)
N4 C6 N2 116.31(14)
N4 C6 C7 121.15(15)
N2 C6 C7 122.47(14)
C1 C2 C3 120.68(16)
C11 C12 C13 119.66(16)
C2 C1 N2 121.73(15)
C10 C9 C8 119.25(16)
C12 C11 C10 120.77(16)
C9 C10 C11 120.98(16)

loop_
_geom_bond_atom_site_label_1
_geom_bond_atom_site_label_2
_geom_bond_distance
Cl1 C7 1.7329(17)
N3 C8 1.370(2)
N3 C7 1.295(2)
N4 C13 1.366(2)
N4 C6 1.302(2)
N2 C5 1.370(2)
N2 C6 1.429(2)
N2 C1 1.370(2)
N1 C3 1.332(2)
N1 C15 1.462(2)
N1 C14 1.464(2)
C13 C8 1.418(2)
C13 C12 1.411(2)
C4 C3 1.428(2)
C4 C5 1.355(2)
C8 C9 1.415(2)
C3 C2 1.426(2)
C7 C6 1.433(2)
C2 C1 1.355(2)
C12 C11 1.369(2)
C9 C10 1.368(3)
C11 C10 1.412(3)
